data_2225651
loop_
_publ_author_name
'Wei, Jin-Jian'
'Jin, Lei'
'Zhou, Cheng-He'
'Zhang, Yi-Yi'

_publ_section_title
;
 4-[3-(Bromomethyl)benzyloxy]-3-methoxybenzaldehyde
;
_journal_coeditor_code LH5019
_journal_issue 4
_journal_name_full 'Acta Crystallographica Section E'
_journal_page_first o987
_journal_paper_doi 10.1107/S1600536810011347
_journal_volume 66
_journal_year 2010
_chemical_formula_iupac 'C16 H15 Br O3'
_chemical_formula_moiety 'C16 H15 Br O3'
_chemical_formula_sum 'C16 H15 Br O3'
_chemical_formula_weight 335.19
_chemical_name_systematic
;
4-[3-(Bromomethyl)benzyloxy]-3-methoxybenzaldehyde
;
_space_group_IT_number 14
_symmetry_cell_setting monoclinic
_symmetry_space_group_name_Hall '-P 2ybc'
_symmetry_space_group_name_H-M 'P 1 21/c 1'
_atom_sites_solution_hydrogens geom
_atom_sites_solution_primary direct
_atom_sites_solution_secondary difmap
_audit_creation_method SHELXL-97
_cell_angle_alpha 90.00
_cell_angle_beta 95.671(3)
_cell_angle_gamma 90.00
_cell_formula_units_Z 4
_cell_length_a 14.275(3)
_cell_length_b 11.791(2)
_cell_length_c 8.7315(17)
_cell_measurement_reflns_used 2434
_cell_measurement_temperature 298(2)
_cell_measurement_theta_max 24.044
_cell_measurement_theta_min 2.245
_cell_volume 1462.5(5)
_computing_cell_refinement 'SAINT-Plus (Bruker, 2001)'
_computing_data_collection 'SMART (Bruker, 2001)'
_computing_data_reduction 'SAINT-Plus (Bruker, 2001)'
_computing_molecular_graphics 'SHELXTL (Sheldrick, 2008)'
_computing_publication_material 'SHELXTL (Sheldrick, 2008)'
_computing_structure_refinement 'SHELXL97 (Sheldrick, 2008)'
_computing_structure_solution 'SHELXS97 (Sheldrick, 2008)'
_diffrn_ambient_temperature 298(2)
_diffrn_measured_fraction_theta_full 0.997
_diffrn_measured_fraction_theta_max 0.997
_diffrn_measurement_device_type 'Bruker SMART CCD'
_diffrn_measurement_method '\f and \w scans'
_diffrn_radiation_monochromator graphite
_diffrn_radiation_source 'fine-focus sealed tube'
_diffrn_radiation_type MoK\a
_diffrn_radiation_wavelength 0.71073
_diffrn_reflns_av_R_equivalents 0.0307
_diffrn_reflns_av_sigmaI/netI 0.0407
_diffrn_reflns_limit_h_max 17
_diffrn_reflns_limit_h_min -17
_diffrn_reflns_limit_k_max 14
_diffrn_reflns_limit_k_min -14
_diffrn_reflns_limit_l_max 5
_diffrn_reflns_limit_l_min -10
_diffrn_reflns_number 7566
_diffrn_reflns_theta_full 25.68
_diffrn_reflns_theta_max 25.68
_diffrn_reflns_theta_min 2.24
_exptl_absorpt_coefficient_mu 2.815
_exptl_absorpt_correction_T_max 0.845
_exptl_absorpt_correction_T_min 0.798
_exptl_absorpt_correction_type multi-scan
_exptl_absorpt_process_details '(SADABS; Sheldrick,1996)'
_exptl_crystal_colour colourless
_exptl_crystal_density_diffrn 1.522
_exptl_crystal_density_method 'not measured'
_exptl_crystal_description block
_exptl_crystal_F_000 680
_exptl_crystal_size_max 0.08
_exptl_crystal_size_mid 0.08
_exptl_crystal_size_min 0.06
_refine_diff_density_max 0.850
_refine_diff_density_min -0.350
_refine_ls_extinction_method none
_refine_ls_goodness_of_fit_ref 1.065
_refine_ls_hydrogen_treatment constr
_refine_ls_matrix_type full
_refine_ls_number_parameters 182
_refine_ls_number_reflns 2777
_refine_ls_number_restraints 0
_refine_ls_restrained_S_all 1.065
_refine_ls_R_factor_all 0.0762
_refine_ls_R_factor_gt 0.0536
_refine_ls_shift/su_max 0.001
_refine_ls_shift/su_mean 0.000
_refine_ls_structure_factor_coef Fsqd
_refine_ls_weighting_details 'calc w=1/[\s^2^(Fo^2^)+(0.0765P)^2^+1.2302P] where P=(Fo^2^+2Fc^2^)/3'
_refine_ls_weighting_scheme calc
_refine_ls_wR_factor_gt 0.1388
_refine_ls_wR_factor_ref 0.1504
_reflns_number_gt 2014
_reflns_number_total 2777
_reflns_threshold_expression I>2\s(I)
_cod_data_source_file lh5019.cif
_cod_data_source_block I
_cod_depositor_comments
;
The following automatic conversions were performed:
'_symmetry_cell_setting' value 'Monoclinic' changed to 'monoclinic'
according to '/home/saulius/struct/CIF-dictionaries/cif_core.dic'
dictionary named 'cif_core.dic' version 2.4.1 from 2010-06-29.

Automatic conversion script
Id: cif_fix_enum 1527 2010-12-29 10:47:43Z saulius 
;
_cod_original_sg_symbol_H-M 'P 21/c'
_cod_database_code 2225651
_cod_database_fobs_code 2225651

loop_
_symmetry_equiv_pos_as_xyz
'x, y, z'
'-x, y+1/2, -z+1/2'
'-x, -y, -z'
'x, -y-1/2, z-1/2'

loop_
_atom_site_type_symbol
_atom_site_label
_atom_site_fract_x
_atom_site_fract_y
_atom_site_fract_z
_atom_site_U_iso_or_equiv
_atom_site_adp_type
_atom_site_calc_flag
_atom_site_refinement_flags
_atom_site_occupancy
_atom_site_disorder_assembly
_atom_site_disorder_group
Br Br1 0.58913(3) 0.68699(4) 1.13810(7) 0.0709(3) Uani d . 1 . .
C C1 -0.0081(3) 1.0150(5) 0.1918(5) 0.0559(11) Uani d . 1 . .
H H1 -0.0372 0.9491 0.1526 0.067 Uiso calc R 1 . .
C C2 0.0624(3) 1.0028(4) 0.3238(5) 0.0450(9) Uani d . 1 . .
C C3 0.1048(3) 1.0973(3) 0.3971(5) 0.0437(9) Uani d . 1 . .
H H3 0.0915 1.1693 0.3572 0.052 Uiso calc R 1 . .
C C4 0.1657(3) 1.0851(3) 0.5270(4) 0.0409(9) Uani d . 1 . .
C C5 0.1854(3) 0.9748(3) 0.5878(5) 0.0411(9) Uani d . 1 . .
C C6 0.1453(3) 0.8818(4) 0.5123(5) 0.0483(10) Uani d . 1 . .
H H6 0.1598 0.8093 0.5493 0.058 Uiso calc R 1 . .
C C7 0.0832(3) 0.8959(4) 0.3805(5) 0.0492(10) Uani d . 1 . .
H H7 0.0556 0.8328 0.3305 0.059 Uiso calc R 1 . .
C C8 0.1941(3) 1.2830(4) 0.5499(6) 0.0532(11) Uani d . 1 . .
H H8A 0.2168 1.2873 0.4502 0.080 Uiso calc R 1 . .
H H8B 0.2278 1.3363 0.6180 0.080 Uiso calc R 1 . .
H H8C 0.1282 1.3007 0.5412 0.080 Uiso calc R 1 . .
C C9 0.2625(3) 0.8629(3) 0.7868(5) 0.0561(12) Uani d . 1 . .
H H9A 0.2991 0.8176 0.7216 0.067 Uiso calc R 1 . .
H H9B 0.2040 0.8234 0.7983 0.067 Uiso calc R 1 . .
C C10 0.3167(3) 0.8807(3) 0.9420(5) 0.0446(10) Uani d . 1 . .
C C11 0.4120(3) 0.8598(3) 0.9632(5) 0.0482(10) Uani d . 1 . .
H H11 0.4430 0.8359 0.8802 0.058 Uiso calc R 1 . .
C C12 0.4628(3) 0.8737(3) 1.1059(5) 0.0486(10) Uani d . 1 . .
C C13 0.4153(4) 0.9079(3) 1.2281(5) 0.0576(12) Uani d . 1 . .
H H13 0.4481 0.9167 1.3247 0.069 Uiso calc R 1 . .
C C14 0.3197(3) 0.9293(4) 1.2093(6) 0.0581(12) Uani d . 1 . .
H H14 0.2886 0.9527 1.2925 0.070 Uiso calc R 1 . .
C C15 0.2709(3) 0.9158(3) 1.0667(6) 0.0530(11) Uani d . 1 . .
H H15 0.2065 0.9303 1.0537 0.064 Uiso calc R 1 . .
C C16 0.5658(3) 0.8494(4) 1.1234(7) 0.0683(14) Uani d . 1 . .
H H16A 0.5948 0.8865 1.2153 0.082 Uiso calc R 1 . .
H H16B 0.5942 0.8798 1.0356 0.082 Uiso calc R 1 . .
O O1 -0.0319(2) 1.1038(3) 0.1288(4) 0.0668(9) Uani d . 1 . .
O O2 0.2083(2) 1.1717(2) 0.6096(3) 0.0501(7) Uani d . 1 . .
O O3 0.2435(2) 0.9726(2) 0.7192(3) 0.0516(7) Uani d . 1 . .

loop_
_atom_site_aniso_label
_atom_site_aniso_U_11
_atom_site_aniso_U_22
_atom_site_aniso_U_33
_atom_site_aniso_U_12
_atom_site_aniso_U_13
_atom_site_aniso_U_23
Br1 0.0595(3) 0.0524(3) 0.0992(5) 0.0119(2) 0.0002(3) 0.0131(3)
C1 0.056(3) 0.067(3) 0.045(3) -0.005(2) 0.003(2) -0.007(2)
C2 0.040(2) 0.056(2) 0.040(2) -0.0003(18) 0.0050(18) -0.003(2)
C3 0.047(2) 0.041(2) 0.044(2) 0.0044(17) 0.0074(19) 0.0016(19)
C4 0.041(2) 0.039(2) 0.043(2) 0.0013(16) 0.0025(18) -0.0020(18)
C5 0.041(2) 0.040(2) 0.042(2) 0.0006(16) 0.0021(18) -0.0009(18)
C6 0.053(2) 0.038(2) 0.053(3) 0.0029(18) 0.004(2) 0.0008(19)
C7 0.049(2) 0.048(2) 0.050(2) -0.0055(19) 0.002(2) -0.010(2)
C8 0.063(3) 0.039(2) 0.055(3) 0.0037(19) -0.007(2) 0.000(2)
C9 0.071(3) 0.033(2) 0.061(3) 0.005(2) -0.011(2) 0.007(2)
C10 0.052(2) 0.0263(18) 0.054(3) 0.0026(16) 0.001(2) 0.0082(18)
C11 0.051(2) 0.036(2) 0.058(3) 0.0052(18) 0.008(2) 0.006(2)
C12 0.051(2) 0.0295(19) 0.064(3) 0.0006(17) -0.002(2) 0.009(2)
C13 0.083(3) 0.034(2) 0.052(3) -0.001(2) -0.011(2) 0.003(2)
C14 0.072(3) 0.039(2) 0.064(3) 0.001(2) 0.016(3) -0.003(2)
C15 0.050(2) 0.033(2) 0.075(3) 0.0017(18) 0.005(2) 0.001(2)
C16 0.058(3) 0.046(3) 0.098(4) -0.002(2) -0.009(3) 0.013(3)
O1 0.063(2) 0.078(2) 0.055(2) 0.0041(18) -0.0122(16) 0.0038(19)
O2 0.0631(18) 0.0365(15) 0.0474(17) -0.0004(13) -0.0112(14) 0.0001(12)
O3 0.0621(18) 0.0359(14) 0.0536(18) 0.0014(13) -0.0108(15) 0.0060(13)

loop_
_atom_type_symbol
_atom_type_description
_atom_type_scat_dispersion_real
_atom_type_scat_dispersion_imag
_atom_type_scat_source
C C 0.0033 0.0016 'International Tables Vol C Tables 4.2.6.8 and 6.1.1.4'
H H 0.0000 0.0000 'International Tables Vol C Tables 4.2.6.8 and 6.1.1.4'
O O 0.0106 0.0060 'International Tables Vol C Tables 4.2.6.8 and 6.1.1.4'
Br Br -0.2901 2.4595 'International Tables Vol C Tables 4.2.6.8 and 6.1.1.4'

loop_
_geom_angle_atom_site_label_1
_geom_angle_atom_site_label_2
_geom_angle_atom_site_label_3
_geom_angle_site_symmetry_1
_geom_angle_site_symmetry_3
_geom_angle
_geom_angle_publ_flag
O1 C1 C2 . . 125.6(4) ?
O1 C1 H1 . . 117.2 ?
C2 C1 H1 . . 117.2 ?
C7 C2 C3 . . 120.0(4) ?
C7 C2 C1 . . 118.7(4) ?
C3 C2 C1 . . 121.2(4) ?
C4 C3 C2 . . 120.6(4) ?
C4 C3 H3 . . 119.7 ?
C2 C3 H3 . . 119.7 ?
O2 C4 C3 . . 125.2(4) ?
O2 C4 C5 . . 115.3(3) ?
C3 C4 C5 . . 119.5(4) ?
O3 C5 C6 . . 125.8(4) ?
O3 C5 C4 . . 114.7(3) ?
C6 C5 C4 . . 119.5(4) ?
C5 C6 C7 . . 120.1(4) ?
C5 C6 H6 . . 119.9 ?
C7 C6 H6 . . 119.9 ?
C2 C7 C6 . . 120.3(4) ?
C2 C7 H7 . . 119.9 ?
C6 C7 H7 . . 119.9 ?
O2 C8 H8A . . 109.5 ?
O2 C8 H8B . . 109.5 ?
H8A C8 H8B . . 109.5 ?
O2 C8 H8C . . 109.5 ?
H8A C8 H8C . . 109.5 ?
H8B C8 H8C . . 109.5 ?
O3 C9 C10 . . 107.6(3) ?
O3 C9 H9A . . 110.2 ?
C10 C9 H9A . . 110.2 ?
O3 C9 H9B . . 110.2 ?
C10 C9 H9B . . 110.2 ?
H9A C9 H9B . . 108.5 ?
C11 C10 C15 . . 118.9(4) ?
C11 C10 C9 . . 120.6(4) ?
C15 C10 C9 . . 120.4(4) ?
C10 C11 C12 . . 121.4(4) ?
C10 C11 H11 . . 119.3 ?
C12 C11 H11 . . 119.3 ?
C13 C12 C11 . . 118.4(4) ?
C13 C12 C16 . . 122.2(5) ?
C11 C12 C16 . . 119.4(4) ?
C12 C13 C14 . . 121.1(4) ?
C12 C13 H13 . . 119.4 ?
C14 C13 H13 . . 119.4 ?
C15 C14 C13 . . 119.6(4) ?
C15 C14 H14 . . 120.2 ?
C13 C14 H14 . . 120.2 ?
C14 C15 C10 . . 120.6(4) ?
C14 C15 H15 . . 119.7 ?
C10 C15 H15 . . 119.7 ?
C12 C16 Br1 . . 110.9(3) ?
C12 C16 H16A . . 109.5 ?
Br1 C16 H16A . . 109.5 ?
C12 C16 H16B . . 109.5 ?
Br1 C16 H16B . . 109.5 ?
H16A C16 H16B . . 108.1 ?
C4 O2 C8 . . 117.4(3) ?
C5 O3 C9 . . 116.2(3) ?

loop_
_geom_bond_atom_site_label_1
_geom_bond_atom_site_label_2
_geom_bond_site_symmetry_2
_geom_bond_distance
_geom_bond_publ_flag
Br1 C16 . 1.946(5) ?
C1 O1 . 1.216(6) ?
C1 C2 . 1.460(6) ?
C1 H1 . 0.9300 ?
C2 C7 . 1.376(6) ?
C2 C3 . 1.393(6) ?
C3 C4 . 1.367(6) ?
C3 H3 . 0.9300 ?
C4 O2 . 1.358(5) ?
C4 C5 . 1.422(5) ?
C5 O3 . 1.348(5) ?
C5 C6 . 1.375(6) ?
C6 C7 . 1.392(6) ?
C6 H6 . 0.9300 ?
C7 H7 . 0.9300 ?
C8 O2 . 1.420(5) ?
C8 H8A . 0.9600 ?
C8 H8B . 0.9600 ?
C8 H8C . 0.9600 ?
C9 O3 . 1.437(5) ?
C9 C10 . 1.508(6) ?
C9 H9A . 0.9700 ?
C9 H9B . 0.9700 ?
C10 C11 . 1.376(6) ?
C10 C15 . 1.388(6) ?
C11 C12 . 1.388(6) ?
C11 H11 . 0.9300 ?
C12 C13 . 1.380(6) ?
C12 C16 . 1.492(6) ?
C13 C14 . 1.381(7) ?
C13 H13 . 0.9300 ?
C14 C15 . 1.375(7) ?
C14 H14 . 0.9300 ?
C15 H15 . 0.9300 ?
C16 H16A . 0.9700 ?
C16 H16B . 0.9700 ?

loop_
_geom_torsion_atom_site_label_1
_geom_torsion_atom_site_label_2
_geom_torsion_atom_site_label_3
_geom_torsion_atom_site_label_4
_geom_torsion_site_symmetry_1
_geom_torsion_site_symmetry_2
_geom_torsion_site_symmetry_3
_geom_torsion_site_symmetry_4
_geom_torsion
_geom_torsion_publ_flag
O1 C1 C2 C7 . . . . -178.7(4) ?
O1 C1 C2 C3 . . . . 4.6(7) ?
C7 C2 C3 C4 . . . . -1.3(6) ?
C1 C2 C3 C4 . . . . 175.4(4) ?
C2 C3 C4 O2 . . . . -177.8(4) ?
C2 C3 C4 C5 . . . . -0.3(6) ?
O2 C4 C5 O3 . . . . 0.2(5) ?
C3 C4 C5 O3 . . . . -177.6(3) ?
O2 C4 C5 C6 . . . . 179.9(4) ?
C3 C4 C5 C6 . . . . 2.1(6) ?
O3 C5 C6 C7 . . . . 177.3(4) ?
C4 C5 C6 C7 . . . . -2.5(6) ?
C3 C2 C7 C6 . . . . 1.0(6) ?
C1 C2 C7 C6 . . . . -175.8(4) ?
C5 C6 C7 C2 . . . . 0.9(6) ?
O3 C9 C10 C11 . . . . -104.6(4) ?
O3 C9 C10 C15 . . . . 77.0(5) ?
C15 C10 C11 C12 . . . . -0.4(6) ?
C9 C10 C11 C12 . . . . -178.8(4) ?
C10 C11 C12 C13 . . . . 0.8(6) ?
C10 C11 C12 C16 . . . . 179.7(4) ?
C11 C12 C13 C14 . . . . -0.8(6) ?
C16 C12 C13 C14 . . . . -179.7(4) ?
C12 C13 C14 C15 . . . . 0.3(6) ?
C13 C14 C15 C10 . . . . 0.1(6) ?
C11 C10 C15 C14 . . . . -0.1(6) ?
C9 C10 C15 C14 . . . . 178.3(4) ?
C13 C12 C16 Br1 . . . . 100.3(5) ?
C11 C12 C16 Br1 . . . . -78.6(5) ?
C3 C4 O2 C8 . . . . -5.1(6) ?
C5 C4 O2 C8 . . . . 177.3(4) ?
C6 C5 O3 C9 . . . . -1.7(6) ?
C4 C5 O3 C9 . . . . 178.0(3) ?
C10 C9 O3 C5 . . . . -172.1(3) ?

loop_
_cod_related_entry_id
_cod_related_entry_database
_cod_related_entry_code
1 ChemSpider 24744779
